data_7003358
loop_
_publ_author_name
'Paital, Alok Ranjan'
'Bertolasi, Valerio'
'Arom\'i, Guillem'
'Ribas-Ari\~no, Jordi'
'Ray, Debashis'

_publ_section_title
;
 A novel [CuII4] cluster from the assembly of two [CuII2L]+ units by a
 central &#x00B5;4-1,1,2,2 perchlorate ligand
;
_journal_issue 7
_journal_name_full 'Dalton Transactions'
_journal_page_first 861
_journal_page_last 864
_journal_paper_doi 10.1039/b715768a
_journal_year 2008
_chemical_formula_moiety 'C54 H54 Cl Cu4 N8 O10, Cl O4, 4(H2 O)'
_chemical_formula_sum 'C54 H62 Cl2 Cu4 N8 O18'
_chemical_formula_weight 1436.18
_chemical_name_systematic
;
?
;
_space_group_IT_number 92
_symmetry_cell_setting tetragonal
_symmetry_space_group_name_Hall 'P 4abw 2nw'
_symmetry_space_group_name_H-M 'P 41 21 2'
_atom_sites_solution_hydrogens geom
_atom_sites_solution_primary direct
_atom_sites_solution_secondary difmap
_audit_creation_method SHELXL-97
_cell_angle_alpha 90.00
_cell_angle_beta 90.00
_cell_angle_gamma 90.00
_cell_formula_units_Z 8
_cell_length_a 18.8646(2)
_cell_length_b 18.8646(2)
_cell_length_c 33.0288(3)
_cell_measurement_reflns_used 39214
_cell_measurement_temperature 295
_cell_measurement_theta_max 28.00
_cell_measurement_theta_min 3.27
_cell_volume 11754.1(2)
_computing_cell_refinement 'Denzo SMN (Otwinowski & Minor, 1997)'
_computing_data_collection 'COLLECT (Nonius, 1997)'
_computing_data_reduction 'Denzo SMN (Otwinowski & Minor, 1997)'
_computing_molecular_graphics 'ORTEPIII (Burnett & Johnson, 1996)'
_computing_publication_material
;
SHELXL-97 (Sheldrick, 1997), PARST (Nardelli, 1995), Platon (Spek, 2003)
;
_computing_structure_refinement 'SHELXL-97 (Sheldrick, 1997)'
_computing_structure_solution 'SIR97 (Altomare et al., 1999)'
_diffrn_ambient_temperature 295
_diffrn_measured_fraction_theta_full 0.991
_diffrn_measured_fraction_theta_max 0.991
_diffrn_measurement_device_type 'Nonius Kappa CCD'
_diffrn_measurement_method '\f scans and \w scans'
_diffrn_radiation_monochromator graphite
_diffrn_radiation_source 'fine-focus sealed tube'
_diffrn_radiation_type MoK\a
_diffrn_radiation_wavelength 0.71073
_diffrn_reflns_av_R_equivalents 0.0477
_diffrn_reflns_av_sigmaI/netI 0.0563
_diffrn_reflns_limit_h_max 24
_diffrn_reflns_limit_h_min -24
_diffrn_reflns_limit_k_max 21
_diffrn_reflns_limit_k_min -14
_diffrn_reflns_limit_l_max 43
_diffrn_reflns_limit_l_min -42
_diffrn_reflns_number 39214
_diffrn_reflns_theta_full 28.00
_diffrn_reflns_theta_max 28.00
_diffrn_reflns_theta_min 3.27
_exptl_absorpt_coefficient_mu 1.598
_exptl_absorpt_correction_T_max 0.645
_exptl_absorpt_correction_T_min 0.566
_exptl_absorpt_correction_type empirical
_exptl_absorpt_process_details
;
SORTAV (R.H. Blessing, Acta Crystallogr., 1995, A51, 33)
;
_exptl_crystal_colour green
_exptl_crystal_density_diffrn 1.623
_exptl_crystal_density_method 'not measured'
_exptl_crystal_description prism
_exptl_crystal_F_000 5888
_exptl_crystal_size_max 0.34
_exptl_crystal_size_mid 0.31
_exptl_crystal_size_min 0.26
_refine_diff_density_max 0.582
_refine_diff_density_min -0.619
_refine_diff_density_rms 0.113
_refine_ls_abs_structure_details 'Flack H D (1983), Acta Cryst. A39, 876-881'
_refine_ls_abs_structure_Flack 0.405(10)
_refine_ls_extinction_coef 0.00109(13)
_refine_ls_extinction_expression Fc^*^=kFc[1+0.001xFc^2^\l^3^/sin(2\q)]^-1/4^
_refine_ls_extinction_method SHELXL
_refine_ls_goodness_of_fit_ref 1.072
_refine_ls_hydrogen_treatment constr
_refine_ls_matrix_type full
_refine_ls_number_parameters 787
_refine_ls_number_reflns 14009
_refine_ls_number_restraints 0
_refine_ls_restrained_S_all 1.072
_refine_ls_R_factor_all 0.0719
_refine_ls_R_factor_gt 0.0454
_refine_ls_shift/su_max 0.001
_refine_ls_shift/su_mean 0.000
_refine_ls_structure_factor_coef Fsqd
_refine_ls_weighting_details 'calc w=1/[\s^2^(Fo^2^)+(0.0644P)^2^+0.0000P] where P=(Fo^2^+2Fc^2^)/3'
_refine_ls_weighting_scheme calc
_refine_ls_wR_factor_gt 0.1087
_refine_ls_wR_factor_ref 0.1192
_reflns_number_gt 10375
_reflns_number_total 14009
_reflns_threshold_expression I>2sigma(I)
_cod_data_source_file b715768a.txt
_cod_data_source_block drcu4clo4
_cod_depositor_comments
;
The following automatic conversions were performed:
'_symmetry_cell_setting' value 'Tetragonal' changed to 'tetragonal'
according to '/home/saulius/struct/CIF-dictionaries/cif_core.dic'
dictionary named 'cif_core.dic' version 2.4.1 from 2010-06-29.

Automatic conversion script
Id: cif_fix_enum 1527 2010-12-29 10:47:43Z saulius 
;
_cod_original_sg_symbol_H-M 'P 41212'
_cod_database_code 7003358

loop_
_symmetry_equiv_pos_as_xyz
'x, y, z'
'-x, -y, z+1/2'
'x+1/2, -y+1/2, -z+3/4'
'-x+1/2, y+1/2, -z+1/4'
'-y, -x, -z+1/2'
'y, x, -z'
'y+1/2, -x+1/2, z+3/4'
'-y+1/2, x+1/2, z+1/4'

loop_
_atom_site_label
_atom_site_type_symbol
_atom_site_fract_x
_atom_site_fract_y
_atom_site_fract_z
_atom_site_U_iso_or_equiv
_atom_site_adp_type
_atom_site_occupancy
_atom_site_symmetry_multiplicity
_atom_site_calc_flag
_atom_site_refinement_flags
_atom_site_disorder_assembly
_atom_site_disorder_group
Cu1 Cu 0.69677(2) 0.16719(2) 0.424375(15) 0.03985(12) Uani 1 1 d . . .
Cu2 Cu 0.69876(2) 0.33483(3) 0.414753(16) 0.04333(13) Uani 1 1 d . . .
O1A O 0.79022(15) 0.13428(15) 0.41352(11) 0.0593(9) Uani 1 1 d . . .
C1A C 0.8147(2) 0.0692(2) 0.41587(14) 0.0467(10) Uani 1 1 d . . .
C2A C 0.8857(2) 0.0562(2) 0.40554(17) 0.0618(13) Uani 1 1 d . . .
H2A H 0.9143 0.0938 0.3975 0.074 Uiso 1 1 calc R . .
C3A C 0.9139(3) -0.0109(3) 0.40708(16) 0.0637(13) Uani 1 1 d . . .
H3A H 0.9613 -0.0178 0.4006 0.076 Uiso 1 1 calc R . .
C4A C 0.8724(3) -0.0691(2) 0.41825(16) 0.0637(13) Uani 1 1 d . . .
H4A H 0.8916 -0.1145 0.4192 0.076 Uiso 1 1 calc R . .
C5A C 0.8032(3) -0.0575(2) 0.42766(13) 0.0547(11) Uani 1 1 d . . .
H5A H 0.7752 -0.0962 0.4347 0.066 Uiso 1 1 calc R . .
C6A C 0.7724(2) 0.0095(2) 0.42718(12) 0.0456(10) Uani 1 1 d . . .
C7A C 0.6989(2) 0.0155(2) 0.43766(12) 0.0446(9) Uani 1 1 d . . .
H7A H 0.6746 -0.0264 0.4429 0.054 Uiso 1 1 calc R . .
N1A N 0.66355(18) 0.07324(19) 0.44051(10) 0.0450(8) Uani 1 1 d . . .
C8A C 0.5880(2) 0.0711(2) 0.45059(15) 0.0559(12) Uani 1 1 d . . .
H8A1 H 0.5812 0.0806 0.4792 0.067 Uiso 1 1 calc R . .
H8A2 H 0.5686 0.0247 0.4445 0.067 Uiso 1 1 calc R . .
C9A C 0.5516(2) 0.1273(2) 0.42540(15) 0.0509(11) Uani 1 1 d . . .
H9A1 H 0.5526 0.1141 0.3970 0.061 Uiso 1 1 calc R . .
H9A2 H 0.5025 0.1321 0.4337 0.061 Uiso 1 1 calc R . .
N2A N 0.58941(16) 0.19504(18) 0.43142(10) 0.0415(8) Uani 1 1 d . . .
C10A C 0.5734(2) 0.2261(2) 0.47211(13) 0.0513(11) Uani 1 1 d . . .
H10A H 0.6082 0.2109 0.4919 0.062 Uiso 1 1 calc R . .
H10B H 0.5267 0.2116 0.4812 0.062 Uiso 1 1 calc R . .
C11A C 0.5764(2) 0.3061(2) 0.46645(12) 0.0506(11) Uani 1 1 d . . .
H11A H 0.5314 0.3277 0.4735 0.061 Uiso 1 1 calc R . .
H11B H 0.6133 0.3267 0.4831 0.061 Uiso 1 1 calc R . .
N3A N 0.59243(16) 0.31640(18) 0.42231(10) 0.0427(8) Uani 1 1 d . . .
C12A C 0.56484(19) 0.2508(2) 0.40259(12) 0.0415(9) Uani 1 1 d . . .
H12A H 0.5129 0.2520 0.4024 0.050 Uiso 1 1 calc R . .
C13A C 0.5914(2) 0.2409(2) 0.36026(12) 0.0392(9) Uani 1 1 d . . .
C14A C 0.5436(2) 0.2349(2) 0.32811(13) 0.0478(10) Uani 1 1 d . . .
H14A H 0.4952 0.2379 0.3330 0.057 Uiso 1 1 calc R . .
C15A C 0.5680(3) 0.2245(2) 0.28917(13) 0.0555(12) Uani 1 1 d . . .
H15A H 0.5365 0.2199 0.2677 0.067 Uiso 1 1 calc R . .
C16A C 0.6407(3) 0.2211(2) 0.28282(14) 0.0584(12) Uani 1 1 d . . .
H16A H 0.6574 0.2137 0.2567 0.070 Uiso 1 1 calc R . .
C17A C 0.6886(2) 0.2282(2) 0.31378(12) 0.0450(9) Uani 1 1 d . . .
H17A H 0.7369 0.2264 0.3085 0.054 Uiso 1 1 calc R . .
C18A C 0.6644(2) 0.23812(18) 0.35306(11) 0.0349(8) Uani 1 1 d . . .
O2A O 0.71033(13) 0.24529(13) 0.38387(8) 0.0377(6) Uani 1 1 d . . .
C19A C 0.5577(2) 0.3796(2) 0.40545(15) 0.0526(11) Uani 1 1 d . . .
H19A H 0.5077 0.3795 0.4123 0.063 Uiso 1 1 calc R . .
H19B H 0.5622 0.3799 0.3762 0.063 Uiso 1 1 calc R . .
C20A C 0.5942(2) 0.4458(2) 0.42361(16) 0.0603(13) Uani 1 1 d . . .
H20A H 0.5824 0.4875 0.4078 0.072 Uiso 1 1 calc R . .
H20B H 0.5782 0.4533 0.4512 0.072 Uiso 1 1 calc R . .
N4A N 0.67110(19) 0.43376(18) 0.42290(11) 0.0479(8) Uani 1 1 d . . .
O3A O 0.79597(15) 0.35888(16) 0.40984(11) 0.0574(8) Uani 1 1 d . . .
C21A C 0.8260(2) 0.4174(2) 0.42242(14) 0.0484(10) Uani 1 1 d . . .
C22A C 0.8982(2) 0.4178(3) 0.43123(15) 0.0594(13) Uani 1 1 d . . .
H22A H 0.9238 0.3760 0.4284 0.071 Uiso 1 1 calc R . .
C23A C 0.9334(3) 0.4784(3) 0.44415(16) 0.0690(15) Uani 1 1 d . . .
H23A H 0.9814 0.4762 0.4506 0.083 Uiso 1 1 calc R . .
C24A C 0.8971(3) 0.5423(3) 0.44747(17) 0.0738(16) Uani 1 1 d . . .
H24A H 0.9207 0.5836 0.4549 0.089 Uiso 1 1 calc R . .
C25A C 0.8262(3) 0.5432(2) 0.43962(15) 0.0634(13) Uani 1 1 d . . .
H25A H 0.8018 0.5859 0.4418 0.076 Uiso 1 1 calc R . .
C26A C 0.7888(2) 0.4818(2) 0.42835(13) 0.0472(10) Uani 1 1 d . . .
C27A C 0.7122(3) 0.4866(2) 0.42531(14) 0.0529(11) Uani 1 1 d . . .
H27A H 0.6920 0.5315 0.4251 0.064 Uiso 1 1 calc R . .
Cu3 Cu 0.86062(2) 0.32053(2) 0.583566(16) 0.04182(13) Uani 1 1 d . . .
Cu4 Cu 0.69257(2) 0.32482(2) 0.578462(15) 0.03924(12) Uani 1 1 d . . .
O1B O 0.88628(15) 0.22320(16) 0.58751(11) 0.0595(9) Uani 1 1 d . . .
C1B C 0.9477(2) 0.1956(2) 0.57607(15) 0.0536(11) Uani 1 1 d . . .
C2B C 0.9512(3) 0.1230(3) 0.5676(2) 0.0797(18) Uani 1 1 d . . .
H2B H 0.9107 0.0953 0.5698 0.096 Uiso 1 1 calc R . .
C3B C 1.0153(4) 0.0919(3) 0.5557(2) 0.098(2) Uani 1 1 d . . .
H3B H 1.0161 0.0444 0.5483 0.118 Uiso 1 1 calc R . .
C4B C 1.0786(3) 0.1315(4) 0.55492(19) 0.0857(19) Uani 1 1 d . . .
H4B H 1.1220 0.1099 0.5497 0.103 Uiso 1 1 calc R . .
C5B C 1.0739(3) 0.2002(3) 0.56181(16) 0.0744(17) Uani 1 1 d . . .
H5B H 1.1153 0.2269 0.5600 0.089 Uiso 1 1 calc R . .
C6B C 1.0108(2) 0.2363(3) 0.57175(14) 0.0520(12) Uani 1 1 d . . .
C7B C 1.0121(2) 0.3099(3) 0.57380(13) 0.0521(11) Uani 1 1 d . . .
H7B H 1.0565 0.3315 0.5737 0.062 Uiso 1 1 calc R . .
N1B N 0.95832(17) 0.35070(19) 0.57580(11) 0.0491(9) Uani 1 1 d . . .
C8B C 0.9682(2) 0.4283(3) 0.57486(16) 0.0621(13) Uani 1 1 d . . .
H8B1 H 0.9726 0.4445 0.5471 0.075 Uiso 1 1 calc R . .
H8B2 H 1.0112 0.4411 0.5893 0.075 Uiso 1 1 calc R . .
C9B C 0.9050(2) 0.4622(2) 0.59463(14) 0.0521(11) Uani 1 1 d . . .
H9B1 H 0.9071 0.4556 0.6237 0.063 Uiso 1 1 calc R . .
H9B2 H 0.9046 0.5127 0.5891 0.063 Uiso 1 1 calc R . .
N2B N 0.83943(16) 0.42874(16) 0.57811(9) 0.0380(7) Uani 1 1 d . . .
C10B C 0.8265(2) 0.4474(2) 0.53510(12) 0.0494(10) Uani 1 1 d . . .
H10C H 0.8479 0.4127 0.5172 0.059 Uiso 1 1 calc R . .
H10D H 0.8461 0.4937 0.5289 0.059 Uiso 1 1 calc R . .
C11B C 0.7465(2) 0.4478(2) 0.53024(12) 0.0490(10) Uani 1 1 d . . .
H11C H 0.7301 0.4938 0.5211 0.059 Uiso 1 1 calc R . .
H11D H 0.7316 0.4121 0.5109 0.059 Uiso 1 1 calc R . .
N3B N 0.71794(17) 0.43133(16) 0.57199(10) 0.0387(7) Uani 1 1 d . . .
C12B C 0.7753(2) 0.45477(19) 0.59945(11) 0.0373(8) Uani 1 1 d . . .
H12B H 0.7763 0.5067 0.5999 0.045 Uiso 1 1 calc R . .
C13B C 0.7678(2) 0.4280(2) 0.64191(12) 0.0377(8) Uani 1 1 d . . .
C14B C 0.7590(2) 0.4742(2) 0.67449(13) 0.0472(10) Uani 1 1 d . . .
H14B H 0.7582 0.5229 0.6701 0.057 Uiso 1 1 calc R . .
C15B C 0.7516(3) 0.4481(3) 0.71301(14) 0.0600(13) Uani 1 1 d . . .
H15B H 0.7456 0.4790 0.7347 0.072 Uiso 1 1 calc R . .
C16B C 0.7529(3) 0.3770(3) 0.71946(14) 0.0628(13) Uani 1 1 d . . .
H16B H 0.7478 0.3599 0.7457 0.075 Uiso 1 1 calc R . .
C17B C 0.7617(2) 0.3297(2) 0.68820(12) 0.0477(10) Uani 1 1 d . . .
H17B H 0.7633 0.2813 0.6936 0.057 Uiso 1 1 calc R . .
C18B C 0.76822(18) 0.3534(2) 0.64879(11) 0.0349(8) Uani 1 1 d . . .
O2B O 0.77376(13) 0.30838(13) 0.61728(8) 0.0365(5) Uani 1 1 d . . .
C19B C 0.6509(2) 0.4697(2) 0.57996(14) 0.0459(10) Uani 1 1 d . . .
H19C H 0.6552 0.5188 0.5717 0.055 Uiso 1 1 calc R . .
H19D H 0.6399 0.4684 0.6086 0.055 Uiso 1 1 calc R . .
C20B C 0.5930(2) 0.4339(2) 0.55623(15) 0.0500(11) Uani 1 1 d . . .
H20C H 0.5470 0.4518 0.5645 0.060 Uiso 1 1 calc R . .
H20D H 0.5989 0.4432 0.5275 0.060 Uiso 1 1 calc R . .
N4B N 0.59732(17) 0.35698(16) 0.56410(10) 0.0412(8) Uani 1 1 d . . .
O3B O 0.66129(15) 0.23095(15) 0.58747(12) 0.0622(9) Uani 1 1 d . . .
C21B C 0.59677(19) 0.2048(2) 0.58536(13) 0.0434(9) Uani 1 1 d . . .
C22B C 0.5857(2) 0.1338(2) 0.59421(15) 0.0531(12) Uani 1 1 d . . .
H22B H 0.6246 0.1057 0.6007 0.064 Uiso 1 1 calc R . .
C23B C 0.5197(2) 0.1035(2) 0.59374(14) 0.0538(11) Uani 1 1 d . . .
H23B H 0.5144 0.0558 0.6002 0.065 Uiso 1 1 calc R . .
C24B C 0.4602(2) 0.1443(2) 0.58358(14) 0.0543(12) Uani 1 1 d . . .
H24B H 0.4152 0.1241 0.5830 0.065 Uiso 1 1 calc R . .
C25B C 0.4695(2) 0.2137(2) 0.57457(14) 0.0495(11) Uani 1 1 d . . .
H25B H 0.4302 0.2409 0.5678 0.059 Uiso 1 1 calc R . .
C26B C 0.53682(19) 0.2460(2) 0.57518(12) 0.0387(9) Uani 1 1 d . . .
C27B C 0.5402(2) 0.3211(2) 0.56713(12) 0.0414(9) Uani 1 1 d . . .
H27B H 0.4975 0.3452 0.5639 0.050 Uiso 1 1 calc R . .
Cl1 Cl 0.77976(5) 0.24238(5) 0.50086(3) 0.0499(2) Uani 1 1 d . . .
O1 O 0.72744(15) 0.25174(15) 0.46774(9) 0.0488(7) Uani 1 1 d . . .
O2 O 0.77824(14) 0.29627(15) 0.53385(8) 0.0448(6) Uani 1 1 d . . .
O3 O 0.7676(3) 0.16648(18) 0.51813(12) 0.0907(13) Uani 1 1 d . . .
O4 O 0.85780(18) 0.2426(3) 0.48327(12) 0.0918(14) Uani 1 1 d . . .
Cl2 Cl 0.37686(8) 0.37686(8) 0.5000 0.0851(7) Uani 1 2 d S . .
O5 O 0.3958(3) 0.3073(2) 0.50309(17) 0.1233(18) Uani 1 1 d . . .
O6 O 0.4266(3) 0.4266(3) 0.5000 0.156(4) Uani 1 2 d S . .
O7 O 0.3846(6) 0.3760(5) 0.4500(3) 0.113(4) Uani 0.50 1 d P . .
Cl3 Cl 0.64210(7) 0.64210(7) 0.5000 0.0724(5) Uani 1 2 d S . .
O8 O 0.7105(2) 0.6221(3) 0.4997(2) 0.144(2) Uani 1 1 d . . .
O9 O 0.5921(3) 0.5921(3) 0.5000 0.159(4) Uani 1 2 d S . .
O10 O 0.6421(6) 0.6435(5) 0.5491(2) 0.108(3) Uani 0.50 1 d P . .
O1W O 0.7346(2) 0.6444(2) 0.6381(2) 0.156(3) Uani 1 1 d . . .
O2W O 0.8291(3) 0.6339(2) 0.55941(15) 0.1120(15) Uani 1 1 d . . .
O3W O 0.87380(19) 0.2463(2) 0.38730(18) 0.1057(17) Uani 1 1 d . . .
O4W O 0.8815(2) 0.3089(2) 0.30728(15) 0.1021(14) Uani 1 1 d . . .

loop_
_atom_site_aniso_label
_atom_site_aniso_U_11
_atom_site_aniso_U_22
_atom_site_aniso_U_33
_atom_site_aniso_U_23
_atom_site_aniso_U_13
_atom_site_aniso_U_12
Cu1 0.0316(2) 0.0415(3) 0.0464(3) -0.0007(2) 0.0004(2) -0.00311(18)
Cu2 0.0370(2) 0.0405(3) 0.0525(3) -0.0108(2) 0.0032(2) 0.00284(19)
O1A 0.0395(16) 0.0383(16) 0.100(3) 0.0079(16) 0.0085(16) -0.0004(12)
C1A 0.040(2) 0.044(2) 0.055(3) -0.0062(19) -0.006(2) 0.0018(17)
C2A 0.051(3) 0.049(3) 0.085(4) -0.002(2) 0.007(2) 0.001(2)
C3A 0.059(3) 0.060(3) 0.072(4) -0.012(3) -0.002(3) 0.016(2)
C4A 0.079(4) 0.045(3) 0.067(3) -0.002(2) -0.001(3) 0.012(2)
C5A 0.076(3) 0.046(2) 0.043(3) 0.005(2) 0.005(2) 0.000(2)
C6A 0.058(3) 0.048(2) 0.030(2) -0.0010(18) -0.0044(19) 0.0001(19)
C7A 0.051(2) 0.044(2) 0.039(2) 0.0080(18) -0.0008(19) -0.0092(18)
N1A 0.0372(18) 0.050(2) 0.048(2) 0.0019(16) -0.0002(15) -0.0083(15)
C8A 0.042(2) 0.059(3) 0.067(3) 0.010(2) 0.004(2) -0.014(2)
C9A 0.036(2) 0.061(3) 0.055(3) -0.005(2) 0.002(2) -0.0123(18)
N2A 0.0339(16) 0.0529(19) 0.0378(19) -0.0043(15) 0.0002(13) -0.0023(14)
C10A 0.039(2) 0.073(3) 0.041(3) -0.002(2) 0.0078(18) 0.001(2)
C11A 0.048(2) 0.070(3) 0.034(2) -0.010(2) 0.0056(18) 0.010(2)
N3A 0.0369(16) 0.051(2) 0.0404(19) -0.0073(16) 0.0008(14) 0.0036(14)
C12A 0.0241(18) 0.059(2) 0.042(2) -0.0051(19) 0.0019(16) -0.0020(16)
C13A 0.040(2) 0.039(2) 0.039(2) -0.0064(16) -0.0032(17) 0.0002(16)
C14A 0.044(2) 0.051(2) 0.048(3) -0.001(2) -0.005(2) 0.0008(17)
C15A 0.071(3) 0.064(3) 0.032(2) -0.009(2) -0.011(2) -0.001(2)
C16A 0.085(4) 0.054(3) 0.037(2) -0.002(2) 0.010(2) -0.002(2)
C17A 0.052(2) 0.041(2) 0.042(2) -0.0027(18) 0.0044(19) 0.0001(18)
C18A 0.041(2) 0.0307(19) 0.034(2) -0.0023(15) 0.0009(16) 0.0008(14)
O2A 0.0341(14) 0.0389(14) 0.0402(15) -0.0046(11) 0.0026(11) 0.0017(10)
C19A 0.044(2) 0.060(3) 0.054(3) -0.008(2) -0.004(2) 0.0142(19)
C20A 0.057(3) 0.057(3) 0.068(3) -0.014(3) -0.008(2) 0.022(2)
N4A 0.050(2) 0.0445(19) 0.049(2) -0.0045(16) 0.0018(18) 0.0088(16)
O3A 0.0441(16) 0.0429(16) 0.085(2) -0.0154(16) 0.0096(16) -0.0029(12)
C21A 0.054(3) 0.039(2) 0.053(3) 0.0014(19) 0.010(2) -0.0050(18)
C22A 0.050(3) 0.054(3) 0.075(4) -0.003(2) 0.016(2) -0.008(2)
C23A 0.052(3) 0.078(4) 0.076(4) -0.008(3) 0.017(3) -0.025(3)
C24A 0.088(4) 0.058(3) 0.075(4) -0.011(3) 0.029(3) -0.036(3)
C25A 0.084(4) 0.042(2) 0.064(3) -0.003(2) 0.024(3) -0.014(2)
C26A 0.059(3) 0.040(2) 0.043(2) -0.0038(18) 0.011(2) -0.0052(18)
C27A 0.070(3) 0.040(2) 0.049(3) -0.007(2) 0.008(2) 0.006(2)
Cu3 0.0346(2) 0.0386(3) 0.0522(3) 0.0039(2) 0.0019(2) -0.00553(19)
Cu4 0.0364(2) 0.0300(2) 0.0513(3) 0.0007(2) -0.0085(2) -0.00132(19)
O1B 0.0404(16) 0.0435(16) 0.094(3) 0.0110(17) 0.0082(16) 0.0036(13)
C1B 0.050(3) 0.053(3) 0.058(3) 0.012(2) 0.001(2) 0.0101(19)
C2B 0.072(4) 0.059(3) 0.109(5) 0.023(3) 0.014(3) 0.016(3)
C3B 0.126(6) 0.068(4) 0.101(5) 0.023(4) 0.020(5) 0.047(4)
C4B 0.072(4) 0.096(5) 0.090(5) 0.031(4) 0.024(3) 0.029(3)
C5B 0.057(3) 0.097(4) 0.069(4) 0.035(3) 0.016(3) 0.021(3)
C6B 0.036(2) 0.077(3) 0.043(3) 0.019(2) 0.0040(18) 0.010(2)
C7B 0.034(2) 0.076(3) 0.046(3) 0.012(2) 0.0013(18) -0.009(2)
N1B 0.0399(19) 0.056(2) 0.051(2) 0.0030(18) 0.0045(16) -0.0091(16)
C8B 0.058(3) 0.062(3) 0.066(3) 0.000(3) 0.009(3) -0.030(2)
C9B 0.059(3) 0.047(2) 0.050(3) -0.005(2) 0.002(2) -0.023(2)
N2B 0.0442(18) 0.0384(16) 0.0313(17) 0.0001(14) 0.0023(15) -0.0104(13)
C10B 0.066(3) 0.048(2) 0.034(2) 0.0064(18) 0.006(2) -0.010(2)
C11B 0.069(3) 0.048(2) 0.030(2) 0.0091(18) -0.002(2) 0.002(2)
N3B 0.0499(19) 0.0309(15) 0.0353(19) 0.0040(14) -0.0027(15) -0.0018(13)
C12B 0.047(2) 0.0314(19) 0.034(2) -0.0021(15) -0.0028(18) -0.0062(15)
C13B 0.041(2) 0.037(2) 0.035(2) 0.0002(16) -0.0009(16) -0.0067(16)
C14B 0.052(2) 0.047(2) 0.043(3) -0.0080(19) 0.000(2) -0.0090(18)
C15B 0.067(3) 0.082(4) 0.031(3) -0.010(2) 0.006(2) -0.008(3)
C16B 0.067(3) 0.089(4) 0.032(3) 0.013(2) 0.003(2) -0.011(3)
C17B 0.046(2) 0.054(2) 0.042(2) 0.012(2) 0.0002(18) -0.0018(19)
C18B 0.0281(18) 0.040(2) 0.037(2) 0.0048(16) 0.0005(15) -0.0043(14)
O2B 0.0372(13) 0.0316(13) 0.0408(14) 0.0033(11) 0.0008(11) -0.0039(10)
C19B 0.053(2) 0.036(2) 0.049(3) 0.0049(18) -0.003(2) 0.0051(16)
C20B 0.055(3) 0.034(2) 0.062(3) 0.002(2) -0.015(2) 0.0078(18)
N4B 0.0440(18) 0.0325(16) 0.047(2) -0.0001(15) -0.0067(15) 0.0059(13)
O3B 0.0350(15) 0.0343(15) 0.117(3) 0.0078(16) -0.0155(17) -0.0032(11)
C21B 0.0313(19) 0.042(2) 0.056(3) -0.0048(19) -0.0039(18) 0.0001(15)
C22B 0.045(2) 0.038(2) 0.076(3) 0.002(2) -0.013(2) -0.0030(18)
C23B 0.051(3) 0.048(3) 0.062(3) 0.005(2) -0.010(2) -0.013(2)
C24B 0.040(2) 0.063(3) 0.060(3) 0.012(2) -0.009(2) -0.0151(19)
C25B 0.035(2) 0.061(3) 0.053(3) 0.005(2) -0.0085(19) 0.0007(18)
C26B 0.037(2) 0.045(2) 0.034(2) -0.0010(17) 0.0007(17) -0.0011(16)
C27B 0.040(2) 0.042(2) 0.041(2) -0.0004(18) -0.0058(17) 0.0086(17)
Cl1 0.0484(6) 0.0488(6) 0.0526(6) -0.0109(5) -0.0096(5) 0.0072(4)
O1 0.0456(16) 0.0557(17) 0.0452(17) -0.0127(13) -0.0137(13) 0.0024(13)
O2 0.0457(15) 0.0462(15) 0.0425(16) -0.0138(12) -0.0065(12) 0.0007(12)
O3 0.149(4) 0.0385(18) 0.085(3) -0.0008(18) -0.024(3) 0.008(2)
O4 0.0414(19) 0.151(4) 0.083(3) -0.021(3) 0.0025(19) 0.026(2)
Cl2 0.0573(7) 0.0573(7) 0.141(2) 0.0166(8) -0.0166(8) 0.0084(8)
O5 0.176(5) 0.064(3) 0.130(4) 0.005(3) -0.048(4) 0.017(3)
O6 0.100(3) 0.100(3) 0.267(12) 0.011(5) -0.011(5) 0.001(5)
O7 0.149(9) 0.112(7) 0.077(6) 0.039(5) 0.032(6) 0.062(6)
Cl3 0.0498(6) 0.0498(6) 0.1178(17) 0.0029(7) -0.0029(7) 0.0082(7)
O8 0.071(3) 0.164(5) 0.197(6) -0.009(5) -0.008(4) 0.042(3)
O9 0.127(4) 0.127(4) 0.224(10) 0.058(6) -0.058(6) -0.054(5)
O10 0.131(8) 0.122(8) 0.069(6) -0.001(5) 0.000(5) 0.031(6)
O1W 0.085(3) 0.041(2) 0.344(9) -0.019(4) -0.072(4) 0.004(2)
O2W 0.116(4) 0.103(4) 0.116(4) 0.006(3) -0.028(3) -0.002(3)
O3W 0.044(2) 0.055(2) 0.218(6) -0.015(3) 0.008(3) -0.0018(16)
O4W 0.094(3) 0.097(3) 0.115(4) -0.011(3) -0.002(3) -0.013(3)

loop_
_atom_type_symbol
_atom_type_description
_atom_type_scat_dispersion_real
_atom_type_scat_dispersion_imag
_atom_type_scat_source
Cu Cu 0.3201 1.2651 'International Tables Vol C Tables 4.2.6.8 and 6.1.1.4'
C C 0.0033 0.0016 'International Tables Vol C Tables 4.2.6.8 and 6.1.1.4'
H H 0.0000 0.0000 'International Tables Vol C Tables 4.2.6.8 and 6.1.1.4'
Cl Cl 0.1484 0.1585 'International Tables Vol C Tables 4.2.6.8 and 6.1.1.4'
N N 0.0061 0.0033 'International Tables Vol C Tables 4.2.6.8 and 6.1.1.4'
O O 0.0106 0.0060 'International Tables Vol C Tables 4.2.6.8 and 6.1.1.4'

loop_
_geom_angle_atom_site_label_1
_geom_angle_atom_site_label_2
_geom_angle_atom_site_label_3
_geom_angle
_geom_angle_site_symmetry_1
_geom_angle_site_symmetry_3
_geom_angle_publ_flag
O1A Cu1 N1A 93.02(14) . . ?
O1A Cu1 O2A 89.76(12) . . ?
N1A Cu1 O2A 152.72(13) . . ?
O1A Cu1 N2A 173.41(14) . . ?
N1A Cu1 N2A 83.56(14) . . ?
O2A Cu1 N2A 90.75(12) . . ?
O1A Cu1 O1 96.57(13) . . ?
N1A Cu1 O1 124.01(13) . . ?
O2A Cu1 O1 82.49(10) . . ?
N2A Cu1 O1 90.01(12) . . ?
O3A Cu2 N4A 92.38(14) . . ?
O3A Cu2 O2A 93.05(11) . . ?
N4A Cu2 O2A 155.73(13) . . ?
O3A Cu2 N3A 175.45(13) . . ?
N4A Cu2 N3A 83.34(14) . . ?
O2A Cu2 N3A 91.48(12) . . ?
O3A Cu2 O1 90.04(13) . . ?
N4A Cu2 O1 125.47(12) . . ?
O2A Cu2 O1 78.18(10) . . ?
N3A Cu2 O1 91.20(12) . . ?
C1A O1A Cu1 128.2(3) . . ?
O1A C1A C2A 118.9(4) . . ?
O1A C1A C6A 123.8(4) . . ?
C2A C1A C6A 117.3(4) . . ?
C3A C2A C1A 121.4(5) . . ?
C3A C2A H2A 119.3 . . ?
C1A C2A H2A 119.3 . . ?
C2A C3A C4A 121.2(5) . . ?
C2A C3A H3A 119.4 . . ?
C4A C3A H3A 119.4 . . ?
C5A C4A C3A 118.1(4) . . ?
C5A C4A H4A 120.9 . . ?
C3A C4A H4A 120.9 . . ?
C4A C5A C6A 123.0(4) . . ?
C4A C5A H5A 118.5 . . ?
C6A C5A H5A 118.5 . . ?
C5A C6A C1A 119.0(4) . . ?
C5A C6A C7A 118.3(4) . . ?
C1A C6A C7A 122.7(4) . . ?
N1A C7A C6A 126.1(4) . . ?
N1A C7A H7A 117.0 . . ?
C6A C7A H7A 117.0 . . ?
C7A N1A C8A 120.0(4) . . ?
C7A N1A Cu1 125.8(3) . . ?
C8A N1A Cu1 113.5(3) . . ?
N1A C8A C9A 107.3(3) . . ?
N1A C8A H8A1 110.2 . . ?
C9A C8A H8A1 110.2 . . ?
N1A C8A H8A2 110.2 . . ?
C9A C8A H8A2 110.2 . . ?
H8A1 C8A H8A2 108.5 . . ?
N2A C9A C8A 108.2(3) . . ?
N2A C9A H9A1 110.0 . . ?
C8A C9A H9A1 110.0 . . ?
N2A C9A H9A2 110.0 . . ?
C8A C9A H9A2 110.0 . . ?
H9A1 C9A H9A2 108.4 . . ?
C9A N2A C12A 111.9(3) . . ?
C9A N2A C10A 111.2(3) . . ?
C12A N2A C10A 103.5(3) . . ?
C9A N2A Cu1 103.5(3) . . ?
C12A N2A Cu1 113.8(2) . . ?
C10A N2A Cu1 113.0(2) . . ?
N2A C10A C11A 105.7(3) . . ?
N2A C10A H10A 110.6 . . ?
C11A C10A H10A 110.6 . . ?
N2A C10A H10B 110.6 . . ?
C11A C10A H10B 110.6 . . ?
H10A C10A H10B 108.7 . . ?
N3A C11A C10A 104.8(3) . . ?
N3A C11A H11A 110.8 . . ?
C10A C11A H11A 110.8 . . ?
N3A C11A H11B 110.8 . . ?
C10A C11A H11B 110.8 . . ?
H11A C11A H11B 108.9 . . ?
C19A N3A C12A 110.6(3) . . ?
C19A N3A C11A 112.5(3) . . ?
C12A N3A C11A 104.2(3) . . ?
C19A N3A Cu2 104.6(3) . . ?
C12A N3A Cu2 115.4(2) . . ?
C11A N3A Cu2 109.7(2) . . ?
N2A C12A N3A 101.4(3) . . ?
N2A C12A C13A 113.8(3) . . ?
N3A C12A C13A 113.2(3) . . ?
N2A C12A H12A 109.4 . . ?
N3A C12A H12A 109.4 . . ?
C13A C12A H12A 109.4 . . ?
C14A C13A C18A 120.2(4) . . ?
C14A C13A C12A 120.3(3) . . ?
C18A C13A C12A 119.5(3) . . ?
C15A C14A C13A 120.3(4) . . ?
C15A C14A H14A 119.8 . . ?
C13A C14A H14A 119.8 . . ?
C14A C15A C16A 118.5(4) . . ?
C14A C15A H15A 120.8 . . ?
C16A C15A H15A 120.8 . . ?
C17A C16A C15A 122.2(4) . . ?
C17A C16A H16A 118.9 . . ?
C15A C16A H16A 118.9 . . ?
C16A C17A C18A 119.6(4) . . ?
C16A C17A H17A 120.2 . . ?
C18A C17A H17A 120.2 . . ?
O2A C18A C17A 120.6(3) . . ?
O2A C18A C13A 120.2(3) . . ?
C17A C18A C13A 119.2(4) . . ?
C18A O2A Cu2 113.8(2) . . ?
C18A O2A Cu1 110.4(2) . . ?
Cu2 O2A Cu1 105.55(12) . . ?
N3A C19A C20A 108.1(4) . . ?
N3A C19A H19A 110.1 . . ?
C20A C19A H19A 110.1 . . ?
N3A C19A H19B 110.1 . . ?
C20A C19A H19B 110.1 . . ?
H19A C19A H19B 108.4 . . ?
N4A C20A C19A 107.9(3) . . ?
N4A C20A H20A 110.1 . . ?
C19A C20A H20A 110.1 . . ?
N4A C20A H20B 110.1 . . ?
C19A C20A H20B 110.1 . . ?
H20A C20A H20B 108.4 . . ?
C27A N4A C20A 118.9(4) . . ?
C27A N4A Cu2 126.6(3) . . ?
C20A N4A Cu2 114.4(3) . . ?
C21A O3A Cu2 126.4(3) . . ?
O3A C21A C22A 119.7(4) . . ?
O3A C21A C26A 123.6(4) . . ?
C22A C21A C26A 116.8(4) . . ?
C23A C22A C21A 122.5(5) . . ?
C23A C22A H22A 118.8 . . ?
C21A C22A H22A 118.8 . . ?
C22A C23A C24A 120.0(5) . . ?
C22A C23A H23A 120.0 . . ?
C24A C23A H23A 120.0 . . ?
C25A C24A C23A 118.7(5) . . ?
C25A C24A H24A 120.7 . . ?
C23A C24A H24A 120.7 . . ?
C24A C25A C26A 122.2(5) . . ?
C24A C25A H25A 118.9 . . ?
C26A C25A H25A 118.9 . . ?
C25A C26A C21A 119.6(4) . . ?
C25A C26A C27A 117.8(4) . . ?
C21A C26A C27A 122.5(4) . . ?
N4A C27A C26A 124.5(4) . . ?
N4A C27A H27A 117.8 . . ?
C26A C27A H27A 117.8 . . ?
O1B Cu3 N1B 92.88(14) . . ?
O1B Cu3 O2B 93.43(12) . . ?
N1B Cu3 O2B 152.30(13) . . ?
O1B Cu3 N2B 176.18(12) . . ?
N1B Cu3 N2B 83.34(14) . . ?
O2B Cu3 N2B 90.19(11) . . ?
O1B Cu3 O2 91.65(13) . . ?
N1B Cu3 O2 127.03(13) . . ?
O2B Cu3 O2 79.70(10) . . ?
N2B Cu3 O2 90.20(11) . . ?
O3B Cu4 N4B 92.41(13) . . ?
O3B Cu4 O2B 89.60(12) . . ?
N4B Cu4 O2B 153.90(12) . . ?
O3B Cu4 N3B 174.10(14) . . ?
N4B Cu4 N3B 83.48(13) . . ?
O2B Cu4 N3B 92.24(11) . . ?
O3B Cu4 O2 95.91(13) . . ?
N4B Cu4 O2 125.10(12) . . ?
O2B Cu4 O2 80.47(10) . . ?
N3B Cu4 O2 89.92(12) . . ?
C1B O1B Cu3 125.6(3) . . ?
O1B C1B C2B 118.9(4) . . ?
O1B C1B C6B 123.2(4) . . ?
C2B C1B C6B 117.9(4) . . ?
C1B C2B C3B 120.5(6) . . ?
C1B C2B H2B 119.8 . . ?
C3B C2B H2B 119.8 . . ?
C2B C3B C4B 121.1(6) . . ?
C2B C3B H3B 119.5 . . ?
C4B C3B H3B 119.5 . . ?
C5B C4B C3B 117.4(6) . . ?
C5B C4B H4B 121.3 . . ?
C3B C4B H4B 121.3 . . ?
C4B C5B C6B 124.7(6) . . ?
C4B C5B H5B 117.6 . . ?
C6B C5B H5B 117.6 . . ?
C7B C6B C5B 118.5(5) . . ?
C7B C6B C1B 123.3(4) . . ?
C5B C6B C1B 118.0(5) . . ?
N1B C7B C6B 126.2(4) . . ?
N1B C7B H7B 116.9 . . ?
C6B C7B H7B 116.9 . . ?
C7B N1B C8B 119.7(4) . . ?
C7B N1B Cu3 125.8(3) . . ?
C8B N1B Cu3 114.4(3) . . ?
N1B C8B C9B 108.2(3) . . ?
N1B C8B H8B1 110.1 . . ?
C9B C8B H8B1 110.1 . . ?
N1B C8B H8B2 110.1 . . ?
C9B C8B H8B2 110.1 . . ?
H8B1 C8B H8B2 108.4 . . ?
N2B C9B C8B 108.6(3) . . ?
N2B C9B H9B1 110.0 . . ?
C8B C9B H9B1 110.0 . . ?
N2B C9B H9B2 110.0 . . ?
C8B C9B H9B2 110.0 . . ?
H9B1 C9B H9B2 108.4 . . ?
C12B N2B C10B 104.0(3) . . ?
C12B N2B C9B 111.2(3) . . ?
C10B N2B C9B 112.7(3) . . ?
C12B N2B Cu3 116.0(2) . . ?
C10B N2B Cu3 110.3(2) . . ?
C9B N2B Cu3 102.9(3) . . ?
N2B C10B C11B 105.4(3) . . ?
N2B C10B H10C 110.7 . . ?
C11B C10B H10C 110.7 . . ?
N2B C10B H10D 110.7 . . ?
C11B C10B H10D 110.7 . . ?
H10C C10B H10D 108.8 . . ?
N3B C11B C10B 104.9(3) . . ?
N3B C11B H11C 110.8 . . ?
C10B C11B H11C 110.8 . . ?
N3B C11B H11D 110.8 . . ?
C10B C11B H11D 110.8 . . ?
H11C C11B H11D 108.8 . . ?
C12B N3B C19B 111.7(3) . . ?
C12B N3B C11B 103.7(3) . . ?
C19B N3B C11B 111.5(3) . . ?
C12B N3B Cu4 113.2(2) . . ?
C19B N3B Cu4 104.9(2) . . ?
C11B N3B Cu4 112.0(2) . . ?
N3B C12B N2B 101.9(3) . . ?
N3B C12B C13B 113.8(3) . . ?
N2B C12B C13B 114.2(3) . . ?
N3B C12B H12B 108.9 . . ?
N2B C12B H12B 108.9 . . ?
C13B C12B H12B 108.9 . . ?
C14B C13B C18B 119.6(4) . . ?
C14B C13B C12B 121.5(4) . . ?
C18B C13B C12B 118.8(3) . . ?
C15B C14B C13B 120.2(4) . . ?
C15B C14B H14B 119.9 . . ?
C13B C14B H14B 119.9 . . ?
C16B C15B C14B 119.9(5) . . ?
C16B C15B H15B 120.1 . . ?
C14B C15B H15B 120.1 . . ?
C15B C16B C17B 121.7(4) . . ?
C15B C16B H16B 119.1 . . ?
C17B C16B H16B 119.1 . . ?
C16B C17B C18B 120.5(4) . . ?
C16B C17B H17B 119.7 . . ?
C18B C17B H17B 119.7 . . ?
O2B C18B C17B 122.0(4) . . ?
O2B C18B C13B 120.0(3) . . ?
C17B C18B C13B 118.0(4) . . ?
C18B O2B Cu3 115.0(2) . . ?
C18B O2B Cu4 109.5(2) . . ?
Cu3 O2B Cu4 104.52(11) . . ?
N3B C19B C20B 108.0(3) . . ?
N3B C19B H19C 110.1 . . ?
C20B C19B H19C 110.1 . . ?
N3B C19B H19D 110.1 . . ?
C20B C19B H19D 110.1 . . ?
H19C C19B H19D 108.4 . . ?
N4B C20B C19B 108.0(3) . . ?
N4B C20B H20C 110.1 . . ?
C19B C20B H20C 110.1 . . ?
N4B C20B H20D 110.1 . . ?
C19B C20B H20D 110.1 . . ?
H20C C20B H20D 108.4 . . ?
C27B N4B C20B 119.2(3) . . ?
C27B N4B Cu4 126.4(3) . . ?
C20B N4B Cu4 113.5(2) . . ?
C21B O3B Cu4 129.2(3) . . ?
O3B C21B C22B 119.3(4) . . ?
O3B C21B C26B 123.2(4) . . ?
C22B C21B C26B 117.4(4) . . ?
C23B C22B C21B 122.5(4) . . ?
C23B C22B H22B 118.8 . . ?
C21B C22B H22B 118.8 . . ?
C22B C23B C24B 120.1(4) . . ?
C22B C23B H23B 120.0 . . ?
C24B C23B H23B 120.0 . . ?
C25B C24B C23B 118.6(4) . . ?
C25B C24B H24B 120.7 . . ?
C23B C24B H24B 120.7 . . ?
C24B C25B C26B 122.2(4) . . ?
C24B C25B H25B 118.9 . . ?
C26B C25B H25B 118.9 . . ?
C25B C26B C21B 119.2(4) . . ?
C25B C26B C27B 117.5(4) . . ?
C21B C26B C27B 123.3(3) . . ?
N4B C27B C26B 124.8(4) . . ?
N4B C27B H27B 117.6 . . ?
C26B C27B H27B 117.6 . . ?
O1 Cl1 O2 116.43(16) . . ?
O1 Cl1 O3 106.3(2) . . ?
O2 Cl1 O3 110.9(2) . . ?
O1 Cl1 O4 110.4(2) . . ?
O2 Cl1 O4 106.5(2) . . ?
O3 Cl1 O4 105.9(3) . . ?
Cl1 O1 Cu1 124.29(17) . . ?
Cl1 O1 Cu2 139.62(17) . . ?
Cu1 O1 Cu2 86.58(9) . . ?
Cl1 O2 Cu4 130.93(16) . . ?
Cl1 O2 Cu3 130.00(16) . . ?
Cu4 O2 Cu3 88.30(9) . . ?
O6 Cl2 O5 119.7(2) . . ?
O6 Cl2 O5 119.7(2) . 6_556 ?
O5 Cl2 O5 120.6(5) . 6_556 ?
O6 Cl2 O7 86.9(4) . . ?
O5 Cl2 O7 92.4(4) . . ?
O5 Cl2 O7 90.7(4) 6_556 . ?
O6 Cl2 O7 86.9(4) . 6_556 ?
O5 Cl2 O7 90.7(4) . 6_556 ?
O5 Cl2 O7 92.4(4) 6_556 6_556 ?
O7 Cl2 O7 173.7(8) . 6_556 ?
O9 Cl3 O8 118.7(3) . 6_556 ?
O9 Cl3 O8 118.7(3) . . ?
O8 Cl3 O8 122.7(5) 6_556 . ?
O9 Cl3 O10 90.6(4) . . ?
O8 Cl3 O10 88.7(4) 6_556 . ?
O8 Cl3 O10 90.7(4) . . ?
O9 Cl3 O10 90.6(4) . 6_556 ?
O8 Cl3 O10 90.7(4) 6_556 6_556 ?
O8 Cl3 O10 88.7(4) . 6_556 ?
O10 Cl3 O10 178.7(8) . 6_556 ?

loop_
_geom_bond_atom_site_label_1
_geom_bond_atom_site_label_2
_geom_bond_distance
_geom_bond_site_symmetry_2
_geom_bond_publ_flag
Cu1 O1A 1.903(3) . ?
Cu1 N1A 1.954(3) . ?
Cu1 O2A 2.007(3) . ?
Cu1 N2A 2.105(3) . ?
Cu1 O1 2.220(3) . ?
Cu2 O3A 1.896(3) . ?
Cu2 N4A 1.957(3) . ?
Cu2 O2A 1.985(3) . ?
Cu2 N3A 2.051(3) . ?
Cu2 O1 2.411(3) . ?
O1A C1A 1.314(5) . ?
C1A C2A 1.405(6) . ?
C1A C6A 1.430(6) . ?
C2A C3A 1.374(6) . ?
C2A H2A 0.9300 . ?
C3A C4A 1.397(7) . ?
C3A H3A 0.9300 . ?
C4A C5A 1.360(7) . ?
C4A H4A 0.9300 . ?
C5A C6A 1.392(6) . ?
C5A H5A 0.9300 . ?
C6A C7A 1.433(6) . ?
C7A N1A 1.281(5) . ?
C7A H7A 0.9300 . ?
N1A C8A 1.464(5) . ?
C8A C9A 1.513(6) . ?
C8A H8A1 0.9700 . ?
C8A H8A2 0.9700 . ?
C9A N2A 1.477(5) . ?
C9A H9A1 0.9700 . ?
C9A H9A2 0.9700 . ?
N2A C12A 1.492(5) . ?
N2A C10A 1.497(5) . ?
C10A C11A 1.521(6) . ?
C10A H10A 0.9700 . ?
C10A H10B 0.9700 . ?
C11A N3A 1.502(5) . ?
C11A H11A 0.9700 . ?
C11A H11B 0.9700 . ?
N3A C19A 1.470(5) . ?
N3A C12A 1.492(5) . ?
C12A C13A 1.497(6) . ?
C12A H12A 0.9800 . ?
C13A C14A 1.397(6) . ?
C13A C18A 1.399(5) . ?
C14A C15A 1.380(6) . ?
C14A H14A 0.9300 . ?
C15A C16A 1.388(7) . ?
C15A H15A 0.9300 . ?
C16A C17A 1.371(6) . ?
C16A H16A 0.9300 . ?
C17A C18A 1.388(5) . ?
C17A H17A 0.9300 . ?
C18A O2A 1.343(4) . ?
C19A C20A 1.547(6) . ?
C19A H19A 0.9700 . ?
C19A H19B 0.9700 . ?
C20A N4A 1.469(6) . ?
C20A H20A 0.9700 . ?
C20A H20B 0.9700 . ?
N4A C27A 1.265(5) . ?
O3A C21A 1.308(5) . ?
C21A C22A 1.393(6) . ?
C21A C26A 1.417(6) . ?
C22A C23A 1.389(6) . ?
C22A H22A 0.9300 . ?
C23A C24A 1.392(8) . ?
C23A H23A 0.9300 . ?
C24A C25A 1.361(8) . ?
C24A H24A 0.9300 . ?
C25A C26A 1.408(6) . ?
C25A H25A 0.9300 . ?
C26A C27A 1.450(7) . ?
C27A H27A 0.9300 . ?
Cu3 O1B 1.903(3) . ?
Cu3 N1B 1.946(3) . ?
Cu3 O2B 1.994(2) . ?
Cu3 N2B 2.088(3) . ?
Cu3 O2 2.307(3) . ?
Cu4 O3B 1.890(3) . ?
Cu4 N4B 1.955(3) . ?
Cu4 O2B 2.021(3) . ?
Cu4 N3B 2.077(3) . ?
Cu4 O2 2.252(3) . ?
O1B C1B 1.326(5) . ?
C1B C2B 1.398(7) . ?
C1B C6B 1.423(6) . ?
C2B C3B 1.399(8) . ?
C2B H2B 0.9300 . ?
C3B C4B 1.408(9) . ?
C3B H3B 0.9300 . ?
C4B C5B 1.320(8) . ?
C4B H4B 0.9300 . ?
C5B C6B 1.410(7) . ?
C5B H5B 0.9300 . ?
C6B C7B 1.392(7) . ?
C7B N1B 1.275(6) . ?
C7B H7B 0.9300 . ?
N1B C8B 1.476(6) . ?
C8B C9B 1.504(6) . ?
C8B H8B1 0.9700 . ?
C8B H8B2 0.9700 . ?
C9B N2B 1.492(5) . ?
C9B H9B1 0.9700 . ?
C9B H9B2 0.9700 . ?
N2B C12B 1.483(5) . ?
N2B C10B 1.484(5) . ?
C10B C11B 1.517(6) . ?
C10B H10C 0.9700 . ?
C10B H10D 0.9700 . ?
C11B N3B 1.513(5) . ?
C11B H11C 0.9700 . ?
C11B H11D 0.9700 . ?
N3B C12B 1.480(5) . ?
N3B C19B 1.481(5) . ?
C12B C13B 1.497(5) . ?
C12B H12B 0.9800 . ?
C13B C14B 1.395(6) . ?
C13B C18B 1.425(5) . ?
C14B C15B 1.372(6) . ?
C14B H14B 0.9300 . ?
C15B C16B 1.359(7) . ?
C15B H15B 0.9300 . ?
C16B C17B 1.375(7) . ?
C16B H16B 0.9300 . ?
C17B C18B 1.382(5) . ?
C17B H17B 0.9300 . ?
C18B O2B 1.348(4) . ?
C19B C20B 1.504(6) . ?
C19B H19C 0.9700 . ?
C19B H19D 0.9700 . ?
C20B N4B 1.476(5) . ?
C20B H20C 0.9700 . ?
C20B H20D 0.9700 . ?
N4B C27B 1.276(5) . ?
O3B C21B 1.315(5) . ?
C21B C22B 1.387(6) . ?
C21B C26B 1.412(5) . ?
C22B C23B 1.371(6) . ?
C22B H22B 0.9300 . ?
C23B C24B 1.403(6) . ?
C23B H23B 0.9300 . ?
C24B C25B 1.354(6) . ?
C24B H24B 0.9300 . ?
C25B C26B 1.409(5) . ?
C25B H25B 0.9300 . ?
C26B C27B 1.444(6) . ?
C27B H27B 0.9300 . ?
Cl1 O1 1.484(3) . ?
Cl1 O2 1.491(3) . ?
Cl1 O3 1.558(4) . ?
Cl1 O4 1.583(4) . ?
Cl2 O6 1.328(8) . ?
Cl2 O5 1.364(4) . ?
Cl2 O5 1.364(4) 6_556 ?
Cl2 O7 1.658(8) . ?
Cl2 O7 1.658(8) 6_556 ?
Cl3 O9 1.333(7) . ?
Cl3 O8 1.344(5) 6_556 ?
Cl3 O8 1.344(5) . ?
Cl3 O10 1.622(8) . ?
Cl3 O10 1.622(8) 6_556 ?
